data_7237197
loop_
_publ_author_name
'Zhang, Yu'
'Li, Fengzhu'
'Jiang, Ke-Jian'
'Huang, Jin-Hua'
'Wang, Huijia'
'Fan, Haochen'
'Wang, Pengcheng'
'Liu, Cai-Ming'
'Zhang, Li-Peng'
'Song, YanLin'

_publ_section_title
;
 From 2D to 3D: a facile and effective procedure for fabrication of planar
 CH3NH3PbI3perovskite solar cells
;
_journal_issue 37
_journal_name_full 'Journal of Materials Chemistry A'
_journal_page_first 17867
_journal_paper_doi 10.1039/C8TA07048B
_journal_volume 6
_journal_year 2018
_chemical_formula_moiety 'I14 Pb4, 6(C3 H10 N)'
_chemical_formula_sum 'C18 H60 I14 N6 Pb4'
_chemical_formula_weight 2966.08
_space_group_crystal_system monoclinic
_space_group_IT_number 4
_space_group_name_Hall 'P 2yb'
_space_group_name_H-M_alt 'P 1 21 1'
_atom_sites_solution_hydrogens geom
_atom_sites_solution_primary direct
_audit_creation_date 2018-01-08
_audit_creation_method
;
Olex2 1.2
(compiled 2017.08.10 svn.r3458 for OlexSys, GUI svn.r5381)
;
_audit_update_record
;
2018-07-09 deposited with the CCDC.
2018-08-30 downloaded from the CCDC.
;
_cell_angle_alpha 90
_cell_angle_beta 91.16(3)
_cell_angle_gamma 90
_cell_formula_units_Z 2
_cell_length_a 8.7287(17)
_cell_length_b 22.221(4)
_cell_length_c 15.080(3)
_cell_measurement_reflns_used 9264
_cell_measurement_temperature 113(2)
_cell_measurement_theta_max 27.4850
_cell_measurement_theta_min 1.3506
_cell_volume 2924.3(10)
_computing_cell_refinement 'CrystalClear (Rigaku Inc., 2007)'
_computing_data_collection 'CrystalClear (Rigaku Inc., 2007)'
_computing_data_reduction 'CrystalClear (Rigaku Inc., 2007)'
_computing_molecular_graphics 'Olex2 (Dolomanov et al., 2009)'
_computing_publication_material 'Olex2 (Dolomanov et al., 2009)'
_computing_structure_refinement 'ShelXL (Sheldrick, 2015)'
_computing_structure_solution 'SIR2004 (Burla et al., 2007)'
_diffrn_ambient_temperature 113.15
_diffrn_measured_fraction_theta_full 0.998
_diffrn_measured_fraction_theta_max 0.996
_diffrn_measurement_device_type 'MM007-HF CCD(Saturn 724+)'
_diffrn_measurement_method '\w scans at fixed \c = 45\%'
_diffrn_radiation_type MoK\a
_diffrn_radiation_wavelength 0.71073
_diffrn_reflns_av_unetI/netI 0.0657
_diffrn_reflns_Laue_measured_fraction_full 0.998
_diffrn_reflns_Laue_measured_fraction_max 0.996
_diffrn_reflns_limit_h_max 11
_diffrn_reflns_limit_h_min -11
_diffrn_reflns_limit_k_max 28
_diffrn_reflns_limit_k_min -28
_diffrn_reflns_limit_l_max 19
_diffrn_reflns_limit_l_min 0
_diffrn_reflns_number 13373
_diffrn_reflns_point_group_measured_fraction_full 0.995
_diffrn_reflns_point_group_measured_fraction_max 0.994
_diffrn_reflns_theta_full 25.242
_diffrn_reflns_theta_max 27.525
_diffrn_reflns_theta_min 1.351
_exptl_absorpt_coefficient_mu 18.888
_exptl_absorpt_correction_T_max 1.00000
_exptl_absorpt_correction_T_min 0.62232
_exptl_absorpt_correction_type multi-scan
_exptl_absorpt_process_details 'CrystalClear (Rigaku Inc., 2007)'
_exptl_crystal_colour yellow
_exptl_crystal_colour_primary yellow
_exptl_crystal_density_diffrn 3.368
_exptl_crystal_description block
_exptl_crystal_F_000 2560
_exptl_crystal_size_max 0.093
_exptl_crystal_size_mid 0.081
_exptl_crystal_size_min 0.056
_refine_diff_density_max 9.110
_refine_diff_density_min -8.579
_refine_diff_density_rms 0.761
_refine_ls_abs_structure_details
;
 Flack x determined using 5161 quotients [(I+)-(I-)]/[(I+)+(I-)]
 (Parsons, Flack and Wagner, Acta Cryst. B69 (2013) 249-259).
;
_refine_ls_abs_structure_Flack 0.038(4)
_refine_ls_extinction_method none
_refine_ls_goodness_of_fit_ref 1.093
_refine_ls_hydrogen_treatment constr
_refine_ls_matrix_type full
_refine_ls_number_parameters 392
_refine_ls_number_reflns 13373
_refine_ls_number_restraints 175
_refine_ls_restrained_S_all 1.086
_refine_ls_R_factor_all 0.0826
_refine_ls_R_factor_gt 0.0800
_refine_ls_shift/su_max 0.002
_refine_ls_shift/su_mean 0.000
_refine_ls_structure_factor_coef Fsqd
_refine_ls_weighting_details 'w=1/[\s^2^(Fo^2^)+(0.0503P)^2^+479.7127P] where P=(Fo^2^+2Fc^2^)/3'
_refine_ls_weighting_scheme calc
_refine_ls_wR_factor_gt 0.2118
_refine_ls_wR_factor_ref 0.2140
_reflns_Friedel_coverage 0.944
_reflns_Friedel_fraction_full 0.993
_reflns_Friedel_fraction_max 0.991
_reflns_number_gt 12885
_reflns_number_total 13373
_reflns_threshold_expression 'I > 2\s(I)'
_cod_data_source_file c8ta07048b2.cif
_cod_data_source_block mx6644d_tw
_cod_original_cell_volume 2924.5(10)
_cod_database_code 7237197
_shelx_shelxl_version_number 2014/7
_shelx_space_group_comment
;
The symmetry employed for this shelxl refinement is uniquely defined
by the following loop, which should always be used as a source of
symmetry information in preference to the above space-group names.
They are only intended as comments.
;
_shelx_estimated_absorpt_t_max 0.418
_shelx_estimated_absorpt_t_min 0.273
_olex2_refinement_description
;
1. Twinned data refinement
 Scales: 0.804(5)
 0.196(5)
2. Fixed Uiso
 At 1.2 times of:
  All C(H,H) groups, All N(H,H,H) groups
 At 1.5 times of:
  All C(H,H,H) groups
3. Restrained distances
 C10-C11
 1.54 with sigma of 0.01
 C80-C16 = C80-C21
 1.54 with sigma of 0.01
 C3-C2 = C6-C5 = C5-C4 = C2-C1 = C9-C8 = C8-C7 = C12-C11 = C14-C13 = C15-C14
 1.54 with sigma of 0.01
4. Uiso/Uaniso restraints and constraints
N6 \\sim C16 \\sim C21 \\sim C80: within 1.7A with sigma of 0.02 and sigma for
terminal atoms of 0.04
Uanis(C4) \\sim Ueq, Uanis(C5) \\sim Ueq, Uanis(C6) \\sim Ueq, Uanis(C7) \\sim
Ueq, Uanis(C8) \\sim Ueq, Uanis(C9) \\sim Ueq, Uanis(C10) \\sim Ueq, Uanis(C11)
\\sim Ueq, Uanis(C12) \\sim Ueq, Uanis(C13) \\sim Ueq, Uanis(C14) \\sim Ueq,
Uanis(C15) \\sim Ueq, Uanis(C1) \\sim Ueq, Uanis(C2) \\sim Ueq, Uanis(C3) \\sim
Ueq, Uanis(C16) \\sim Ueq, Uanis(C21) \\sim Ueq, Uanis(C80) \\sim Ueq,
Uanis(N2) \\sim Ueq, Uanis(N3) \\sim Ueq, Uanis(N4) \\sim Ueq, Uanis(N5) \\sim
Ueq, Uanis(N1) \\sim Ueq, Uanis(N6) \\sim Ueq: with sigma of 0.01 and sigma for
terminal atoms of 0.02
5.a Secondary CH2 refined with riding coordinates:
 C5(H5A,H5B), C6(H6A,H6B), C8(H8A,H8B), C9(H9A,H9B), C11(H11A,H11B), C12(H12A,
 H12B), C14(H14A,H14B), C15(H15A,H15B), C2(H2D,H2E), C3(H3D,H3E), C21(H21A,
 H21B), C80(H80A,H80B)
5.b Idealised Me refined as rotating group:
 N2(H2A,H2B,H2C), N3(H3A,H3B,H3C), N4(H4D,H4E,H4F), C4(H4A,H4B,H4C), N5(H5C,
 H5D,H5E), C7(H7A,H7B,H7C), C10(H10A,H10B,H10C), C13(H13A,H13B,H13C), C1(H1A,
 H1B,H1C), N1(H1D,H1E,H1F), N6(H6C,H6D,H6E), C16(H16A,H16B,H16C)
;
_olex2_submission_special_instructions 'No special instructions were received'

loop_
_space_group_symop_operation_xyz
'x, y, z'
'-x, y+1/2, -z'

loop_
_atom_site_label
_atom_site_type_symbol
_atom_site_fract_x
_atom_site_fract_y
_atom_site_fract_z
_atom_site_U_iso_or_equiv
_atom_site_adp_type
_atom_site_occupancy
_atom_site_site_symmetry_order
_atom_site_calc_flag
_atom_site_refinement_flags_posn
_atom_site_refinement_flags_adp
Pb1 Pb 0.5152(2) 0.56731(8) 0.32014(11) 0.0198(3) Uani 1 1 d . .
I1 I 0.4918(4) 0.70166(15) 0.3798(2) 0.0250(6) Uani 1 1 d . .
Pb2 Pb 0.9951(2) 0.44692(9) 0.55095(12) 0.0220(4) Uani 1 1 d . .
I2 I 0.8038(3) 0.60285(14) 0.2004(2) 0.0213(6) Uani 1 1 d . .
N2 N 0.029(5) 0.616(2) 0.954(3) 0.030(10) Uani 1 1 d . U
H2A H 0.0390 0.5807 0.9239 0.036 Uiso 1 1 calc GR .
H2B H -0.0662 0.6314 0.9432 0.036 Uiso 1 1 calc GR .
H2C H 0.0411 0.6087 1.0134 0.036 Uiso 1 1 calc GR .
N3 N 1.093(6) 0.709(2) 0.308(3) 0.030(9) Uani 1 1 d . U
H3A H 1.0560 0.7281 0.2588 0.035 Uiso 1 1 calc GR .
H3B H 1.1088 0.6693 0.2954 0.035 Uiso 1 1 calc GR .
H3C H 1.1838 0.7260 0.3254 0.035 Uiso 1 1 calc GR .
Pb3 Pb 1.0349(2) 0.41408(8) 0.81588(12) 0.0204(4) Uani 1 1 d . .
I3 I 0.5617(4) 0.43839(16) 0.2186(2) 0.0266(7) Uani 1 1 d . .
I4 I 0.7101(4) 0.52330(16) 0.4817(2) 0.0309(7) Uani 1 1 d . .
N4 N 0.570(6) 0.519(2) 0.749(3) 0.035(11) Uani 1 1 d . U
H4D H 0.6530 0.5113 0.7150 0.042 Uiso 1 1 calc GR .
H4E H 0.5413 0.4852 0.7773 0.042 Uiso 1 1 calc GR .
H4F H 0.5943 0.5483 0.7890 0.042 Uiso 1 1 calc GR .
Pb4 Pb 0.5607(2) 0.53774(9) 1.05606(12) 0.0220(4) Uani 1 1 d . .
C4 C 0.211(9) 0.737(4) 0.803(6) 0.06(2) Uani 1 1 d D U
H4A H 0.2621 0.7141 0.7573 0.092 Uiso 1 1 calc GR .
H4B H 0.2860 0.7494 0.8491 0.092 Uiso 1 1 calc GR .
H4C H 0.1631 0.7731 0.7771 0.092 Uiso 1 1 calc GR .
C5 C 0.087(9) 0.698(4) 0.846(5) 0.07(2) Uani 1 1 d D U
H5A H 0.0030 0.7240 0.8666 0.083 Uiso 1 1 calc R .
H5B H 0.0430 0.6703 0.8002 0.083 Uiso 1 1 calc R .
N5 N 0.423(5) 0.233(2) 0.859(3) 0.029(10) Uani 1 1 d . U
H5C H 0.3316 0.2409 0.8316 0.035 Uiso 1 1 calc GR .
H5D H 0.4100 0.2287 0.9181 0.035 Uiso 1 1 calc GR .
H5E H 0.4615 0.1977 0.8367 0.035 Uiso 1 1 calc GR .
I5 I 1.2249(4) 0.50533(17) 0.4134(2) 0.0304(7) Uani 1 1 d . .
I6 I 0.9155(5) 0.34855(17) 0.4151(2) 0.0351(8) Uani 1 1 d . .
C6 C 0.151(11) 0.661(4) 0.924(6) 0.07(2) Uani 1 1 d D U
H6A H 0.2435 0.6387 0.9059 0.087 Uiso 1 1 calc R .
H6B H 0.1793 0.6878 0.9738 0.087 Uiso 1 1 calc R .
I7 I 1.2694(4) 0.37916(16) 0.6602(2) 0.0262(7) Uani 1 1 d . .
C7 C 0.603(7) 0.304(3) 1.006(4) 0.044(15) Uani 1 1 d D U
H7A H 0.6974 0.2828 0.9902 0.066 Uiso 1 1 calc GR .
H7B H 0.5353 0.2767 1.0372 0.066 Uiso 1 1 calc GR .
H7C H 0.6294 0.3384 1.0441 0.066 Uiso 1 1 calc GR .
C8 C 0.522(9) 0.327(3) 0.921(3) 0.052(17) Uani 1 1 d D U
H8A H 0.4125 0.3335 0.9330 0.063 Uiso 1 1 calc R .
H8B H 0.5669 0.3661 0.9041 0.063 Uiso 1 1 calc R .
I8 I 0.7691(4) 0.37449(15) 0.6822(2) 0.0229(6) Uani 1 1 d . .
I9 I 0.9784(4) 0.54366(15) 0.7227(2) 0.0269(7) Uani 1 1 d . .
C9 C 0.534(9) 0.283(3) 0.842(4) 0.050(17) Uani 1 1 d D U
H9A H 0.5071 0.3043 0.7855 0.061 Uiso 1 1 calc R .
H9B H 0.6403 0.2678 0.8375 0.061 Uiso 1 1 calc R .
C10 C 0.350(8) 0.629(4) 0.608(5) 0.06(2) Uani 1 1 d D U
H10A H 0.3695 0.6088 0.5515 0.093 Uiso 1 1 calc GR .
H10B H 0.3569 0.6725 0.6004 0.093 Uiso 1 1 calc GR .
H10C H 0.2479 0.6180 0.6283 0.093 Uiso 1 1 calc GR .
I10 I 1.0312(4) 0.28138(15) 0.8913(2) 0.0259(7) Uani 1 1 d . .
C11 C 0.471(8) 0.608(3) 0.678(4) 0.047(15) Uani 1 1 d D U
H11A H 0.5761 0.6152 0.6562 0.057 Uiso 1 1 calc R .
H11B H 0.4589 0.6302 0.7342 0.057 Uiso 1 1 calc R .
I11 I 0.8303(4) 0.46393(16) 0.9726(2) 0.0299(7) Uani 1 1 d . .
C12 C 0.441(9) 0.541(3) 0.691(6) 0.059(19) Uani 1 1 d D U
H12A H 0.3418 0.5338 0.7191 0.070 Uiso 1 1 calc R .
H12B H 0.4411 0.5192 0.6329 0.070 Uiso 1 1 calc R .
I12 I 0.3115(4) 0.48602(15) 0.9242(2) 0.0265(7) Uani 1 1 d . .
C13 C 0.913(7) 0.681(3) 0.538(3) 0.042(14) Uani 1 1 d D U
H13A H 0.8097 0.6940 0.5205 0.063 Uiso 1 1 calc GR .
H13B H 0.9653 0.7129 0.5711 0.063 Uiso 1 1 calc GR .
H13C H 0.9066 0.6448 0.5752 0.063 Uiso 1 1 calc GR .
I13 I 0.6267(4) 0.64548(17) 0.9317(2) 0.0308(7) Uani 1 1 d . .
C14 C 1.004(6) 0.666(2) 0.454(3) 0.033(12) Uani 1 1 d D U
H14A H 1.1147 0.6634 0.4698 0.040 Uiso 1 1 calc R .
H14B H 0.9712 0.6263 0.4306 0.040 Uiso 1 1 calc R .
I14 I 0.2871(4) 0.60791(16) 1.1517(2) 0.0259(7) Uani 1 1 d . .
C15 C 0.979(7) 0.714(2) 0.382(3) 0.034(12) Uani 1 1 d D U
H15A H 0.8736 0.7105 0.3573 0.041 Uiso 1 1 calc R .
H15B H 0.9885 0.7547 0.4099 0.041 Uiso 1 1 calc R .
C1 C 0.228(6) 0.337(3) 0.112(4) 0.045(15) Uani 1 1 d D U
H1A H 0.3127 0.3647 0.1217 0.067 Uiso 1 1 calc GR .
H1B H 0.2067 0.3328 0.0477 0.067 Uiso 1 1 calc GR .
H1C H 0.2550 0.2971 0.1362 0.067 Uiso 1 1 calc GR .
N1 N -0.027(6) 0.453(3) 0.226(4) 0.051(14) Uani 1 1 d . U
H1D H -0.0081 0.4527 0.2856 0.062 Uiso 1 1 calc GR .
H1E H -0.1114 0.4298 0.2136 0.062 Uiso 1 1 calc GR .
H1F H -0.0447 0.4912 0.2074 0.062 Uiso 1 1 calc GR .
C2 C 0.084(6) 0.360(2) 0.157(4) 0.039(13) Uani 1 1 d D U
H2D H 0.0662 0.3375 0.2126 0.047 Uiso 1 1 calc R .
H2E H -0.0072 0.3554 0.1177 0.047 Uiso 1 1 calc R .
C3 C 0.108(6) 0.428(2) 0.179(4) 0.032(12) Uani 1 1 d D U
H3D H 0.2008 0.4324 0.2172 0.039 Uiso 1 1 calc R .
H3E H 0.1234 0.4503 0.1236 0.039 Uiso 1 1 calc R .
N6 N 0.509(6) 0.378(3) 0.457(4) 0.043(12) Uani 1 1 d . U
H6C H 0.5283 0.4057 0.4144 0.051 Uiso 1 1 calc GR .
H6D H 0.5976 0.3587 0.4727 0.051 Uiso 1 1 calc GR .
H6E H 0.4694 0.3962 0.5051 0.051 Uiso 1 1 calc GR .
C16 C 0.306(9) 0.258(3) 0.315(5) 0.058(17) Uani 1 1 d D U
H16A H 0.3299 0.2386 0.2588 0.087 Uiso 1 1 calc GR .
H16B H 0.1981 0.2704 0.3143 0.087 Uiso 1 1 calc GR .
H16C H 0.3239 0.2294 0.3640 0.087 Uiso 1 1 calc GR .
C21 C 0.408(12) 0.337(5) 0.425(5) 0.079(17) Uani 1 1 d D U
H21A H 0.3049 0.3547 0.4335 0.095 Uiso 1 1 calc R .
H21B H 0.4158 0.3017 0.4638 0.095 Uiso 1 1 calc R .
C80 C 0.409(11) 0.314(4) 0.329(5) 0.080(17) Uani 1 1 d D U
H80A H 0.5151 0.3030 0.3135 0.096 Uiso 1 1 calc R .
H80B H 0.3736 0.3459 0.2882 0.096 Uiso 1 1 calc R .

loop_
_atom_site_aniso_label
_atom_site_aniso_U_11
_atom_site_aniso_U_22
_atom_site_aniso_U_33
_atom_site_aniso_U_23
_atom_site_aniso_U_13
_atom_site_aniso_U_12
Pb1 0.0226(8) 0.0206(8) 0.0162(8) 0.0002(6) 0.0007(6) -0.0004(7)
I1 0.0321(17) 0.0223(15) 0.0205(15) -0.0018(12) -0.0027(12) -0.0001(12)
Pb2 0.0248(9) 0.0241(9) 0.0170(8) 0.0018(7) 0.0015(6) 0.0025(7)
I2 0.0199(14) 0.0218(14) 0.0223(14) -0.0002(12) 0.0018(11) -0.0021(11)
N2 0.04(2) 0.028(19) 0.022(17) -0.002(15) -0.003(15) 0.005(16)
N3 0.035(19) 0.021(17) 0.034(19) -0.008(15) 0.011(16) 0.005(15)
Pb3 0.0218(8) 0.0220(8) 0.0174(8) -0.0003(7) 0.0006(6) 0.0006(7)
I3 0.0283(16) 0.0256(16) 0.0260(16) -0.0032(13) 0.0011(12) -0.0027(13)
I4 0.0344(18) 0.0285(17) 0.0293(17) 0.0005(14) -0.0089(14) 0.0059(13)
N4 0.04(2) 0.04(2) 0.030(19) -0.003(16) 0.020(17) -0.004(17)
Pb4 0.0204(8) 0.0262(9) 0.0192(8) -0.0037(7) -0.0001(6) 0.0018(7)
C4 0.06(3) 0.06(3) 0.07(3) 0.00(2) 0.00(2) 0.00(2)
C5 0.07(3) 0.07(3) 0.07(3) 0.001(14) -0.001(14) -0.001(14)
N5 0.026(18) 0.029(18) 0.033(19) -0.005(16) 0.001(15) 0.010(15)
I5 0.0288(17) 0.0327(18) 0.0301(18) -0.0044(14) 0.0086(13) -0.0059(14)
I6 0.050(2) 0.0276(17) 0.0277(17) -0.0062(14) 0.0071(16) 0.0051(15)
C6 0.08(3) 0.07(3) 0.07(3) 0.000(14) 0.005(14) 0.000(14)
I7 0.0259(16) 0.0296(17) 0.0235(15) -0.0004(13) 0.0054(12) 0.0064(13)
C7 0.05(2) 0.04(2) 0.04(2) 0.011(19) 0.01(2) -0.03(2)
C8 0.05(2) 0.05(2) 0.05(2) -0.008(13) -0.001(13) 0.004(13)
I8 0.0212(14) 0.0258(15) 0.0218(14) 0.0027(12) -0.0001(11) -0.0049(12)
I9 0.0387(18) 0.0195(14) 0.0225(15) 0.0012(12) -0.0016(13) -0.0021(13)
C9 0.05(2) 0.05(2) 0.05(2) -0.001(13) 0.009(13) -0.005(13)
C10 0.07(3) 0.06(3) 0.06(3) 0.01(2) 0.00(2) -0.02(2)
I10 0.0299(17) 0.0235(16) 0.0243(15) 0.0031(12) 0.0010(12) 0.0019(12)
C11 0.047(19) 0.046(19) 0.048(19) -0.002(13) -0.004(13) -0.004(13)
I11 0.0308(17) 0.0274(17) 0.0318(17) -0.0051(14) 0.0099(13) 0.0032(13)
C12 0.06(2) 0.06(2) 0.06(2) -0.002(13) 0.004(13) 0.000(13)
I12 0.0232(16) 0.0283(17) 0.0278(17) -0.0031(13) -0.0035(12) -0.0018(13)
C13 0.04(2) 0.04(2) 0.04(2) 0.00(2) -0.01(2) -0.02(2)
I13 0.0359(18) 0.0300(17) 0.0265(16) 0.0067(14) -0.0015(13) 0.0078(14)
C14 0.034(16) 0.030(16) 0.036(16) 0.004(12) 0.002(12) 0.006(12)
I14 0.0225(15) 0.0314(17) 0.0237(15) -0.0084(13) -0.0022(11) 0.0068(13)
C15 0.037(16) 0.037(16) 0.028(16) 0.004(12) -0.003(12) 0.005(12)
C1 0.05(3) 0.04(2) 0.04(2) -0.01(2) -0.01(2) -0.01(2)
N1 0.04(2) 0.06(3) 0.06(2) 0.00(2) -0.007(19) 0.00(2)
C2 0.038(17) 0.037(17) 0.042(17) 0.001(13) 0.006(13) -0.004(12)
C3 0.027(15) 0.035(16) 0.035(16) 0.000(12) -0.001(12) -0.001(12)
N6 0.04(2) 0.04(2) 0.05(2) -0.015(18) 0.009(17) -0.002(17)
C16 0.07(3) 0.05(2) 0.06(2) -0.03(2) -0.01(2) 0.00(2)
C21 0.08(2) 0.08(2) 0.08(2) -0.001(12) 0.001(12) 0.002(12)
C80 0.08(2) 0.08(2) 0.08(2) -0.002(12) 0.001(12) 0.002(12)

loop_
_atom_type_symbol
_atom_type_description
_atom_type_scat_dispersion_real
_atom_type_scat_dispersion_imag
_atom_type_scat_source
C C 0.0033 0.0016 'International Tables Vol C Tables 4.2.6.8 and 6.1.1.4'
H H 0.0000 0.0000 'International Tables Vol C Tables 4.2.6.8 and 6.1.1.4'
I I -0.4742 1.8119 'International Tables Vol C Tables 4.2.6.8 and 6.1.1.4'
N N 0.0061 0.0033 'International Tables Vol C Tables 4.2.6.8 and 6.1.1.4'
Pb Pb -3.3944 10.1111 'International Tables Vol C Tables 4.2.6.8 and 6.1.1.4'

loop_
_geom_angle_atom_site_label_1
_geom_angle_atom_site_label_2
_geom_angle_atom_site_label_3
_geom_angle
_geom_angle_site_symmetry_1
_geom_angle_site_symmetry_3
I1 Pb1 I2 89.06(10) . .
I1 Pb1 I3 168.14(10) . .
I1 Pb1 I5 103.03(10) . 1_455
I1 Pb1 I14 85.36(9) . 1_554
I2 Pb1 I3 81.19(9) . .
I2 Pb1 I5 167.38(10) . 1_455
I2 Pb1 I14 88.18(9) . 1_554
I3 Pb1 I14 87.60(9) . 1_554
I4 Pb1 I1 96.49(10) . .
I4 Pb1 I2 95.44(11) . .
I4 Pb1 I3 91.16(10) . .
I4 Pb1 I5 86.91(11) . 1_455
I4 Pb1 I14 175.95(12) . 1_554
I5 Pb1 I3 86.37(10) 1_455 .
I5 Pb1 I14 89.17(10) 1_455 1_554
I4 Pb2 I5 93.87(11) . .
I4 Pb2 I7 168.62(11) . .
I4 Pb2 I8 89.07(10) . .
I4 Pb2 I9 82.30(10) . .
I5 Pb2 I7 92.95(10) . .
I5 Pb2 I8 174.27(11) . .
I5 Pb2 I9 106.12(10) . .
I6 Pb2 I4 89.77(11) . .
I6 Pb2 I5 89.58(11) . .
I6 Pb2 I7 99.38(11) . .
I6 Pb2 I8 85.50(11) . .
I6 Pb2 I9 162.78(12) . .
I7 Pb2 I8 84.95(9) . .
I7 Pb2 I9 87.07(10) . .
I8 Pb2 I9 79.14(9) . .
Pb1 I2 Pb4 76.45(8) . 1_554
H2A N2 H2B 109.5 . .
H2A N2 H2C 109.5 . .
H2B N2 H2C 109.5 . .
C6 N2 H2A 109.5 . .
C6 N2 H2B 109.5 . .
C6 N2 H2C 109.5 . .
H3A N3 H3B 109.5 . .
H3A N3 H3C 109.5 . .
H3B N3 H3C 109.5 . .
C15 N3 H3A 109.5 . .
C15 N3 H3B 109.5 . .
C15 N3 H3C 109.5 . .
I7 Pb3 I12 90.47(10) . 1_655
I8 Pb3 I7 86.42(10) . .
I8 Pb3 I9 82.38(10) . .
I8 Pb3 I11 98.86(10) . .
I8 Pb3 I12 165.61(10) . 1_655
I9 Pb3 I7 89.51(10) . .
I9 Pb3 I12 83.54(10) . 1_655
I10 Pb3 I7 92.78(10) . .
I10 Pb3 I8 87.54(10) . .
I10 Pb3 I9 169.51(11) . .
I10 Pb3 I11 92.72(10) . .
I10 Pb3 I12 106.66(10) . 1_655
I11 Pb3 I7 172.53(11) . .
I11 Pb3 I9 85.98(10) . .
I11 Pb3 I12 83.12(10) . 1_655
Pb1 I3 Pb4 76.33(9) . 1_554
Pb1 I4 Pb2 147.33(14) . .
H4D N4 H4E 109.5 . .
H4D N4 H4F 109.5 . .
H4E N4 H4F 109.5 . .
C12 N4 H4D 109.5 . .
C12 N4 H4E 109.5 . .
C12 N4 H4F 109.5 . .
I3 Pb4 I2 79.26(9) 1_556 1_556
I11 Pb4 I2 90.92(10) . 1_556
I11 Pb4 I3 87.57(10) . 1_556
I11 Pb4 I14 176.51(12) . .
I12 Pb4 I2 174.81(10) . 1_556
I12 Pb4 I3 102.55(10) . 1_556
I12 Pb4 I11 94.01(10) . .
I12 Pb4 I14 87.15(10) . .
I13 Pb4 I2 86.35(10) . 1_556
I13 Pb4 I3 165.47(11) . 1_556
I13 Pb4 I11 90.63(11) . .
I13 Pb4 I12 91.96(11) . .
I13 Pb4 I14 92.62(11) . .
I14 Pb4 I2 88.02(9) . 1_556
I14 Pb4 I3 88.97(10) . 1_556
H4A C4 H4B 109.5 . .
H4A C4 H4C 109.5 . .
H4B C4 H4C 109.5 . .
C5 C4 H4A 109.5 . .
C5 C4 H4B 109.5 . .
C5 C4 H4C 109.5 . .
C4 C5 H5A 109.2 . .
C4 C5 H5B 109.2 . .
H5A C5 H5B 107.9 . .
C6 C5 C4 112(7) . .
C6 C5 H5A 109.2 . .
C6 C5 H5B 109.2 . .
H5C N5 H5D 109.5 . .
H5C N5 H5E 109.5 . .
H5D N5 H5E 109.5 . .
C9 N5 H5C 109.5 . .
C9 N5 H5D 109.5 . .
C9 N5 H5E 109.5 . .
Pb2 I5 Pb1 164.88(14) . 1_655
N2 C6 C5 110(6) . .
N2 C6 H6A 109.8 . .
N2 C6 H6B 109.8 . .
C5 C6 H6A 109.8 . .
C5 C6 H6B 109.8 . .
H6A C6 H6B 108.2 . .
Pb3 I7 Pb2 77.68(9) . .
H7A C7 H7B 109.5 . .
H7A C7 H7C 109.5 . .
H7B C7 H7C 109.5 . .
C8 C7 H7A 109.5 . .
C8 C7 H7B 109.5 . .
C8 C7 H7C 109.5 . .
C7 C8 H8A 108.8 . .
C7 C8 H8B 108.8 . .
H8A C8 H8B 107.7 . .
C9 C8 C7 114(5) . .
C9 C8 H8A 108.8 . .
C9 C8 H8B 108.8 . .
Pb3 I8 Pb2 78.70(8) . .
Pb3 I9 Pb2 75.98(9) . .
N5 C9 C8 106(5) . .
N5 C9 H9A 110.5 . .
N5 C9 H9B 110.5 . .
C8 C9 H9A 110.5 . .
C8 C9 H9B 110.5 . .
H9A C9 H9B 108.7 . .
H10A C10 H10B 109.5 . .
H10A C10 H10C 109.5 . .
H10B C10 H10C 109.5 . .
C11 C10 H10A 109.5 . .
C11 C10 H10B 109.5 . .
C11 C10 H10C 109.5 . .
C10 C11 H11A 110.7 . .
C10 C11 H11B 110.7 . .
H11A C11 H11B 108.8 . .
C12 C11 C10 105(6) . .
C12 C11 H11A 110.7 . .
C12 C11 H11B 110.7 . .
Pb4 I11 Pb3 155.58(14) . .
N4 C12 C11 105(5) . .
N4 C12 H12A 110.8 . .
N4 C12 H12B 110.8 . .
C11 C12 H12A 110.8 . .
C11 C12 H12B 110.8 . .
H12A C12 H12B 108.8 . .
Pb4 I12 Pb3 169.27(13) . 1_455
H13A C13 H13B 109.5 . .
H13A C13 H13C 109.5 . .
H13B C13 H13C 109.5 . .
C14 C13 H13A 109.5 . .
C14 C13 H13B 109.5 . .
C14 C13 H13C 109.5 . .
C13 C14 H14A 109.5 . .
C13 C14 H14B 109.5 . .
H14A C14 H14B 108.0 . .
C15 C14 C13 111(4) . .
C15 C14 H14A 109.5 . .
C15 C14 H14B 109.5 . .
Pb4 I14 Pb1 76.83(8) . 1_556
N3 C15 C14 112(4) . .
N3 C15 H15A 109.2 . .
N3 C15 H15B 109.2 . .
C14 C15 H15A 109.2 . .
C14 C15 H15B 109.2 . .
H15A C15 H15B 107.9 . .
H1A C1 H1B 109.5 . .
H1A C1 H1C 109.5 . .
H1B C1 H1C 109.5 . .
C2 C1 H1A 109.5 . .
C2 C1 H1B 109.5 . .
C2 C1 H1C 109.5 . .
H1D N1 H1E 109.5 . .
H1D N1 H1F 109.5 . .
H1E N1 H1F 109.5 . .
C3 N1 H1D 109.5 . .
C3 N1 H1E 109.5 . .
C3 N1 H1F 109.5 . .
C1 C2 H2D 110.0 . .
C1 C2 H2E 110.0 . .
C1 C2 C3 109(4) . .
H2D C2 H2E 108.3 . .
C3 C2 H2D 110.0 . .
C3 C2 H2E 110.0 . .
N1 C3 C2 111(4) . .
N1 C3 H3D 109.4 . .
N1 C3 H3E 109.4 . .
C2 C3 H3D 109.4 . .
C2 C3 H3E 109.4 . .
H3D C3 H3E 108.0 . .
H6C N6 H6D 109.5 . .
H6C N6 H6E 109.5 . .
H6D N6 H6E 109.5 . .
C21 N6 H6C 109.5 . .
C21 N6 H6D 109.5 . .
C21 N6 H6E 109.5 . .
H16A C16 H16B 109.5 . .
H16A C16 H16C 109.5 . .
H16B C16 H16C 109.5 . .
C80 C16 H16A 109.5 . .
C80 C16 H16B 109.5 . .
C80 C16 H16C 109.5 . .
N6 C21 H21A 106.4 . .
N6 C21 H21B 106.4 . .
N6 C21 C80 124(8) . .
H21A C21 H21B 106.5 . .
C80 C21 H21A 106.4 . .
C80 C21 H21B 106.4 . .
C16 C80 H80A 109.0 . .
C16 C80 H80B 109.0 . .
C21 C80 C16 113(7) . .
C21 C80 H80A 109.0 . .
C21 C80 H80B 109.0 . .
H80A C80 H80B 107.8 . .

loop_
_geom_bond_atom_site_label_1
_geom_bond_atom_site_label_2
_geom_bond_distance
_geom_bond_site_symmetry_2
Pb1 I1 3.126(4) .
Pb1 I2 3.228(4) .
Pb1 I3 3.278(4) .
Pb1 I4 3.101(4) .
Pb1 I5 3.231(4) 1_455
Pb1 I14 3.320(4) 1_554
Pb2 I4 3.171(4) .
Pb2 I5 3.190(4) .
Pb2 I6 3.066(4) .
Pb2 I7 3.248(4) .
Pb2 I8 3.249(4) .
Pb2 I9 3.372(4) .
I2 Pb4 3.338(4) 1_554
N2 H2A 0.9100 .
N2 H2B 0.9100 .
N2 H2C 0.9100 .
N2 C6 1.53(10) .
N3 H3A 0.9100 .
N3 H3B 0.9100 .
N3 H3C 0.9100 .
N3 C15 1.52(7) .
Pb3 I7 3.240(4) .
Pb3 I8 3.168(4) .
Pb3 I9 3.237(4) .
Pb3 I10 3.161(4) .
Pb3 I11 3.190(4) .
Pb3 I12 3.300(4) 1_655
I3 Pb4 3.298(4) 1_554
N4 H4D 0.9100 .
N4 H4E 0.9100 .
N4 H4F 0.9100 .
N4 C12 1.49(9) .
Pb4 I2 3.338(4) 1_556
Pb4 I3 3.298(4) 1_556
Pb4 I11 3.151(4) .
Pb4 I12 3.136(4) .
Pb4 I13 3.103(4) .
Pb4 I14 3.218(4) .
C4 H4A 0.9800 .
C4 H4B 0.9800 .
C4 H4C 0.9800 .
C4 C5 1.539(14) .
C5 H5A 0.9900 .
C5 H5B 0.9900 .
C5 C6 1.538(14) .
N5 H5C 0.9100 .
N5 H5D 0.9100 .
N5 H5E 0.9100 .
N5 C9 1.52(8) .
I5 Pb1 3.231(4) 1_655
C6 H6A 0.9900 .
C6 H6B 0.9900 .
C7 H7A 0.9800 .
C7 H7B 0.9800 .
C7 H7C 0.9800 .
C7 C8 1.539(14) .
C8 H8A 0.9900 .
C8 H8B 0.9900 .
C8 C9 1.538(14) .
C9 H9A 0.9900 .
C9 H9B 0.9900 .
C10 H10A 0.9800 .
C10 H10B 0.9800 .
C10 H10C 0.9800 .
C10 C11 1.543(14) .
C11 H11A 0.9900 .
C11 H11B 0.9900 .
C11 C12 1.539(14) .
C12 H12A 0.9900 .
C12 H12B 0.9900 .
I12 Pb3 3.300(4) 1_455
C13 H13A 0.9800 .
C13 H13B 0.9800 .
C13 H13C 0.9800 .
C13 C14 1.540(14) .
C14 H14A 0.9900 .
C14 H14B 0.9900 .
C14 C15 1.538(14) .
I14 Pb1 3.320(4) 1_556
C15 H15A 0.9900 .
C15 H15B 0.9900 .
C1 H1A 0.9800 .
C1 H1B 0.9800 .
C1 H1C 0.9800 .
C1 C2 1.540(14) .
N1 H1D 0.9100 .
N1 H1E 0.9100 .
N1 H1F 0.9100 .
N1 C3 1.49(8) .
C2 H2D 0.9900 .
C2 H2E 0.9900 .
C2 C3 1.543(14) .
C3 H3D 0.9900 .
C3 H3E 0.9900 .
N6 H6C 0.9100 .
N6 H6D 0.9100 .
N6 H6E 0.9100 .
N6 C21 1.34(10) .
C16 H16A 0.9800 .
C16 H16B 0.9800 .
C16 H16C 0.9800 .
C16 C80 1.539(14) .
C21 H21A 0.9900 .
C21 H21B 0.9900 .
C21 C80 1.537(14) .
C80 H80A 0.9900 .
C80 H80B 0.9900 .

loop_
_geom_hbond_atom_site_label_D
_geom_hbond_atom_site_label_H
_geom_hbond_atom_site_label_A
_geom_hbond_distance_DH
_geom_hbond_distance_HA
_geom_hbond_distance_DA
_geom_hbond_angle_DHA
_geom_hbond_site_symmetry_A
N2 H2A I9 0.91 3.18 3.86(4) 133.3 1_455
N2 H2A I11 0.91 3.26 3.81(5) 120.5 1_455
N2 H2A I12 0.91 3.18 3.83(5) 130.5 .
N2 H2B I13 0.91 2.70 3.58(5) 162.7 1_455
N2 H2C I14 0.91 2.96 3.70(5) 139.6 .
N3 H3A I10 0.91 2.65 3.56(5) 175.1 2_756
N3 H3B I14 0.91 3.02 3.69(4) 131.9 1_654
N3 H3C I1 0.91 2.85 3.63(5) 144.3 1_655
N3 H3C I8 0.91 3.33 3.87(5) 120.8 2_756
N4 H4D I8 0.91 3.25 3.80(5) 121.4 .
N4 H4D I9 0.91 2.93 3.63(5) 135.4 .
N4 H4E I12 0.91 3.02 3.59(4) 122.5 .
N4 H4F I13 0.91 3.06 3.96(5) 171.6 .
N5 H5C I10 0.91 2.93 3.63(4) 135.1 1_455
N5 H5D I13 0.91 2.95 3.74(5) 146.6 2_647
N5 H5E I1 0.91 3.30 3.75(5) 113.1 2_646
N5 H5E I14 0.91 2.97 3.76(4) 145.8 2_647
N1 H1D I5 0.91 3.01 3.73(6) 137.7 1_455
N1 H1D I6 0.91 3.11 3.72(7) 125.7 1_455
N1 H1E I3 0.91 2.86 3.60(6) 139.2 1_455
N1 H1F I2 0.91 2.81 3.66(7) 156.1 1_455
N6 H6C I3 0.91 3.06 3.87(6) 149.6 .
N6 H6C I4 0.91 3.21 3.70(5) 115.6 .
N6 H6D I6 0.91 2.93 3.67(5) 139.7 .
N6 H6E I7 0.91 2.97 3.75(5) 144.2 1_455

loop_
_twin_individual_id
_twin_individual_mass_fraction_refined
1 0.804(5)
2 0.196(5)
